data_7038941
loop_
_publ_author_name
'Wang, Wen-Min'
'Qiao, Wan-Zhen'
'Zhang, Hong-Xia'
'Wang, Shi-Yu'
'Nie, Yao-Yao'
'Chen, Hong-Man'
'Liu, Zhen'
'Gao, Hong-Ling'
'Cui, Jian-Zhong'
'Zhao, Bin'

_publ_section_title
;
 Structures and magnetic properties of several phenoxo-O bridged dinuclear
 lanthanide complexes: Dy derivatives displaying substituent dependent
 magnetic relaxation behavior.
;
_journal_issue 19
_journal_name_full 'Dalton transactions (Cambridge, England : 2003)'
_journal_page_first 8182
_journal_page_last 8191
_journal_paper_doi 10.1039/c6dt00220j
_journal_volume 45
_journal_year 2016
_chemical_formula_sum 'C94 H70 Eu2 N4 O12'
_chemical_formula_weight 1751.46
_chemical_name_systematic
; 
 ? 
;
_space_group_IT_number 4
_symmetry_cell_setting monoclinic
_symmetry_space_group_name_Hall 'P 2yb'
_symmetry_space_group_name_H-M 'P 1 21 1'
_atom_sites_solution_hydrogens geom
_atom_sites_solution_primary direct
_atom_sites_solution_secondary difmap
_audit_creation_method SHELXL-97
_audit_update_record
;
2016-01-03 deposited with the CCDC.
2016-04-04 downloaded from the CCDC.
;
_cell_angle_alpha 90.00
_cell_angle_beta 99.173(2)
_cell_angle_gamma 90.00
_cell_formula_units_Z 2
_cell_length_a 11.2448(11)
_cell_length_b 20.7113(18)
_cell_length_c 17.1163(16)
_cell_measurement_reflns_used 10532
_cell_measurement_temperature 113(2)
_cell_measurement_theta_max 27.5
_cell_measurement_theta_min 3.1
_cell_volume 3935.3(6)
_computing_cell_refinement 'CrystalClear-SM Expert 2.1 b42'
_computing_data_collection 'CrystalClear-SM Expert 2.1 b42 (Rigaku, 2015)'
_computing_data_reduction 'CrystalClear-SM Expert 2.1 b42'
_computing_molecular_graphics 'CrystalStructure 4.1'
_computing_publication_material 'CrystalStructure 4.1 (Rigaku, 2014)'
_computing_structure_refinement 'SHELXL-97 (Sheldrick, 1997)'
_computing_structure_solution 'SHELXS-97 (Sheldrick, 1990)'
_diffrn_ambient_temperature 113(2)
_diffrn_detector_area_resol_mean 5.814
_diffrn_measured_fraction_theta_full 0.993
_diffrn_measured_fraction_theta_max 0.993
_diffrn_measurement_device_type 'Rigaku XtaLAB P200'
_diffrn_measurement_method '\w and \f scans'
_diffrn_radiation_monochromator multilayer
_diffrn_radiation_source 'rotating anode'
_diffrn_radiation_type MoK\a
_diffrn_radiation_wavelength 0.71073
_diffrn_reflns_av_R_equivalents 0.0266
_diffrn_reflns_av_sigmaI/netI 0.0373
_diffrn_reflns_limit_h_max 14
_diffrn_reflns_limit_h_min -14
_diffrn_reflns_limit_k_max 26
_diffrn_reflns_limit_k_min -26
_diffrn_reflns_limit_l_max 22
_diffrn_reflns_limit_l_min -22
_diffrn_reflns_number 40003
_diffrn_reflns_theta_full 27.51
_diffrn_reflns_theta_max 27.51
_diffrn_reflns_theta_min 3.07
_diffrn_standards_decay_% 0
_diffrn_standards_interval_count 0
_diffrn_standards_interval_time 0
_diffrn_standards_number 0
_exptl_absorpt_coefficient_mu 1.646
_exptl_absorpt_correction_T_max 0.8269
_exptl_absorpt_correction_T_min 0.7342
_exptl_absorpt_correction_type multi-scan
_exptl_absorpt_process_details 'REQAB (Rigaku, 1998)'
_exptl_crystal_colour red
_exptl_crystal_density_diffrn 1.478
_exptl_crystal_density_method 'not measured'
_exptl_crystal_description Prism
_exptl_crystal_F_000 1768
_exptl_crystal_size_max 0.20
_exptl_crystal_size_mid 0.18
_exptl_crystal_size_min 0.12
_refine_diff_density_max 1.562
_refine_diff_density_min -0.432
_refine_diff_density_rms 0.101
_refine_ls_abs_structure_details 'Flack H D (1983), Acta Cryst. A39, 876-881'
_refine_ls_abs_structure_Flack 0.00(4)
_refine_ls_extinction_method none
_refine_ls_goodness_of_fit_ref 1.069
_refine_ls_hydrogen_treatment constr
_refine_ls_matrix_type full
_refine_ls_number_parameters 1012
_refine_ls_number_reflns 16713
_refine_ls_number_restraints 1
_refine_ls_restrained_S_all 1.069
_refine_ls_R_factor_all 0.0475
_refine_ls_R_factor_gt 0.0390
_refine_ls_shift/su_max 0.001
_refine_ls_shift/su_mean 0.000
_refine_ls_structure_factor_coef Fsqd
_refine_ls_weighting_details 'calc w=1/[\s^2^(Fo^2^)+(0.0595P)^2^+1.5445P] where P=(Fo^2^+2Fc^2^)/3'
_refine_ls_weighting_scheme calc
_refine_ls_wR_factor_gt 0.0938
_refine_ls_wR_factor_ref 0.0991
_reflns_number_gt 15081
_reflns_number_total 16713
_reflns_threshold_expression >2sigma(I)
_cod_data_source_file c6dt00220j2.cif
_cod_data_source_block shelx
_cod_depositor_comments
;
The following automatic conversions were performed:

'_symmetry_cell_setting' value 'Monoclinic' changed to 'monoclinic'
according to
/usr/data/users/saulius/crontab/automatic-downloads/rss-feeds/RSC/lib/dictionaries/cif_core.dic
dictionary named 'cif_core.dic' version 2.4.2 from 2011-04-26.

'_exptl_absorpt_correction_type' value 'MULTI-SCAN' changed to
'multi-scan' according to
/usr/data/users/saulius/crontab/automatic-downloads/rss-feeds/RSC/lib/dictionaries/cif_core.dic
dictionary named 'cif_core.dic' version 2.4.2 from 2011-04-26.

'_refine_ls_hydrogen_treatment' value 'CONSTR' changed to 'constr'
according to
/usr/data/users/saulius/crontab/automatic-downloads/rss-feeds/RSC/lib/dictionaries/cif_core.dic
dictionary named 'cif_core.dic' version 2.4.2 from 2011-04-26.

Automatic conversion script
Id: cif_fix_values 4268 2015-11-12 08:31:59Z antanas 

 Adding full bibliography for 7038938--7038946.cif.
;
_cod_original_sg_symbol_H-M P2(1)
_cod_database_code 7038941

loop_
_symmetry_equiv_pos_as_xyz
'x, y, z'
'-x, y+1/2, -z'

loop_
_atom_site_label
_atom_site_type_symbol
_atom_site_fract_x
_atom_site_fract_y
_atom_site_fract_z
_atom_site_U_iso_or_equiv
_atom_site_adp_type
_atom_site_occupancy
_atom_site_symmetry_multiplicity
_atom_site_calc_flag
_atom_site_refinement_flags
Eu1 Eu 0.40970(2) 0.071296(11) 0.180640(13) 0.02856(6) Uani 1 1 d .
Eu2 Eu 0.14775(2) 0.109767(13) 0.301663(14) 0.03200(7) Uani 1 1 d .
O1 O 0.3399(3) 0.05993(19) 0.3079(2) 0.0336(9) Uani 1 1 d .
O2 O 0.7829(4) 0.0758(3) -0.1517(2) 0.0478(10) Uani 1 1 d .
O3 O 0.2160(3) 0.1193(2) 0.17355(19) 0.0332(8) Uani 1 1 d .
O4 O -0.2022(4) 0.1036(3) 0.6374(3) 0.0571(11) Uani 1 1 d .
O5 O 0.3435(4) 0.0291(2) 0.0533(2) 0.0409(9) Uani 1 1 d .
O6 O 0.3543(4) -0.0386(2) 0.1881(2) 0.0411(9) Uani 1 1 d .
O7 O 0.5160(3) 0.1522(2) 0.2604(2) 0.0379(9) Uani 1 1 d .
O8 O 0.4480(3) 0.15881(19) 0.0997(2) 0.0340(8) Uani 1 1 d .
O9 O 0.2309(3) 0.1481(2) 0.4265(2) 0.0408(9) Uani 1 1 d .
O10 O 0.1945(4) 0.2207(2) 0.2925(2) 0.0400(9) Uani 1 1 d .
O11 O 0.0874(3) 0.0302(2) 0.3851(2) 0.0397(9) Uani 1 1 d .
O12 O 0.0601(3) 0.0230(2) 0.2240(2) 0.0436(10) Uani 1 1 d .
N1 N 0.5546(4) 0.0104(2) 0.2818(3) 0.0307(10) Uani 1 1 d .
N2 N 0.6262(4) 0.0353(2) 0.1379(2) 0.0316(9) Uani 1 1 d .
N3 N -0.0066(4) 0.1581(3) 0.1945(3) 0.0386(11) Uani 1 1 d .
N4 N -0.0653(4) 0.1468(3) 0.3420(3) 0.0426(11) Uani 1 1 d .
C1 C 0.5177(5) -0.0028(3) 0.3514(3) 0.0347(12) Uani 1 1 d .
C2 C 0.4039(4) 0.0240(3) 0.3648(3) 0.0307(11) Uani 1 1 d .
C3 C 0.3694(5) 0.0117(3) 0.4364(3) 0.0407(13) Uani 1 1 d .
H3 H 0.2968 0.0301 0.4478 0.049 Uiso 1 1 calc R
C4 C 0.4381(6) -0.0275(3) 0.4936(4) 0.0464(15) Uani 1 1 d .
H4 H 0.4097 -0.0355 0.5421 0.056 Uiso 1 1 calc R
C5 C 0.5442(6) -0.0545(3) 0.4815(3) 0.0471(15) Uani 1 1 d .
H5 H 0.5899 -0.0802 0.5214 0.057 Uiso 1 1 calc R
C6 C 0.5849(5) -0.0438(3) 0.4095(4) 0.0431(14) Uani 1 1 d .
C7 C 0.6933(6) -0.0700(3) 0.3906(4) 0.0498(15) Uani 1 1 d .
H7 H 0.7432 -0.0960 0.4280 0.060 Uiso 1 1 calc R
C8 C 0.7256(6) -0.0578(3) 0.3192(4) 0.0486(15) Uani 1 1 d .
H8 H 0.7958 -0.0773 0.3054 0.058 Uiso 1 1 calc R
C9 C 0.6559(5) -0.0164(3) 0.2658(3) 0.0376(13) Uani 1 1 d .
C10 C 0.6897(5) -0.0010(3) 0.1896(4) 0.0415(14) Uani 1 1 d .
H10 H 0.7626 -0.0185 0.1773 0.050 Uiso 1 1 calc R
C11 C 0.6721(5) 0.0478(3) 0.0673(3) 0.0348(12) Uani 1 1 d .
C12 C 0.7948(5) 0.0450(3) 0.0612(4) 0.0462(14) Uani 1 1 d .
H12 H 0.8517 0.0364 0.1072 0.055 Uiso 1 1 calc R
C13 C 0.8357(5) 0.0544(3) -0.0105(4) 0.0487(16) Uani 1 1 d .
H13 H 0.9192 0.0519 -0.0133 0.058 Uiso 1 1 calc R
C14 C 0.7527(5) 0.0674(3) -0.0779(3) 0.0409(12) Uani 1 1 d .
C15 C 0.6312(5) 0.0727(4) -0.0725(3) 0.0420(12) Uani 1 1 d .
H15 H 0.5749 0.0824 -0.1185 0.050 Uiso 1 1 calc R
C16 C 0.5912(5) 0.0639(3) -0.0012(3) 0.0405(12) Uani 1 1 d .
H16 H 0.5080 0.0689 0.0016 0.049 Uiso 1 1 calc R
C17 C 0.9046(6) 0.0620(4) -0.1615(4) 0.0582(18) Uani 1 1 d .
H17A H 0.9593 0.0922 -0.1296 0.087 Uiso 1 1 calc R
H17B H 0.9126 0.0666 -0.2174 0.087 Uiso 1 1 calc R
H17C H 0.9250 0.0177 -0.1442 0.087 Uiso 1 1 calc R
C18 C 0.0256(5) 0.1666(3) 0.1226(3) 0.0374(13) Uani 1 1 d .
C19 C 0.1433(5) 0.1447(3) 0.1127(3) 0.0334(11) Uani 1 1 d .
C20 C 0.1735(5) 0.1509(3) 0.0377(3) 0.0423(13) Uani 1 1 d .
H20 H 0.2502 0.1364 0.0284 0.051 Uiso 1 1 calc R
C21 C 0.0938(6) 0.1780(3) -0.0247(3) 0.0475(15) Uani 1 1 d .
H21 H 0.1175 0.1807 -0.0755 0.057 Uiso 1 1 calc R
C22 C -0.0164(6) 0.2007(3) -0.0152(4) 0.0476(15) Uani 1 1 d .
H22 H -0.0676 0.2206 -0.0580 0.057 Uiso 1 1 calc R
C23 C -0.0530(5) 0.1942(3) 0.0585(4) 0.0414(13) Uani 1 1 d .
C24 C -0.1684(6) 0.2135(4) 0.0739(4) 0.0532(17) Uani 1 1 d .
H24 H -0.2234 0.2336 0.0333 0.064 Uiso 1 1 calc R
C25 C -0.2007(6) 0.2034(4) 0.1458(4) 0.0561(18) Uani 1 1 d .
H25 H -0.2791 0.2146 0.1553 0.067 Uiso 1 1 calc R
C26 C -0.1160(5) 0.1760(3) 0.2064(4) 0.0451(15) Uani 1 1 d .
C27 C -0.1451(6) 0.1650(4) 0.2861(4) 0.0493(16) Uani 1 1 d .
H27 H -0.2251 0.1717 0.2956 0.059 Uiso 1 1 calc R
C28 C -0.1048(5) 0.1362(3) 0.4165(4) 0.0425(14) Uani 1 1 d .
C29 C -0.0336(6) 0.1572(4) 0.4860(4) 0.0496(15) Uani 1 1 d .
H29 H 0.0399 0.1790 0.4832 0.060 Uiso 1 1 calc R
C30 C -0.0683(6) 0.1466(4) 0.5589(4) 0.0568(17) Uani 1 1 d .
H30 H -0.0196 0.1615 0.6059 0.068 Uiso 1 1 calc R
C31 C -0.1768(5) 0.1134(4) 0.5628(3) 0.0455(13) Uani 1 1 d .
C32 C -0.2454(6) 0.0911(3) 0.4952(4) 0.0537(17) Uani 1 1 d .
H32 H -0.3166 0.0672 0.4983 0.064 Uiso 1 1 calc R
C33 C -0.2114(5) 0.1032(4) 0.4210(4) 0.0513(15) Uani 1 1 d .
H33 H -0.2610 0.0888 0.3740 0.062 Uiso 1 1 calc R
C34 C -0.3124(8) 0.0712(6) 0.6433(4) 0.078(2) Uani 1 1 d .
H34A H -0.3780 0.0907 0.6062 0.117 Uiso 1 1 calc R
H34B H -0.3299 0.0753 0.6974 0.117 Uiso 1 1 calc R
H34C H -0.3051 0.0254 0.6304 0.117 Uiso 1 1 calc R
C35 C 0.2687(8) 0.0362(4) -0.1061(4) 0.067(2) Uani 1 1 d .
H35 H 0.2867 0.0745 -0.0761 0.080 Uiso 1 1 calc R
C36 C 0.2295(9) 0.0405(5) -0.1872(4) 0.086(3) Uani 1 1 d .
H36 H 0.2224 0.0818 -0.2116 0.103 Uiso 1 1 calc R
C37 C 0.2014(11) -0.0128(6) -0.2321(5) 0.101(3) Uani 1 1 d .
H37 H 0.1799 -0.0093 -0.2880 0.121 Uiso 1 1 calc R
C38 C 0.2044(10) -0.0698(6) -0.1969(5) 0.096(3) Uani 1 1 d .
H38 H 0.1783 -0.1069 -0.2276 0.115 Uiso 1 1 calc R
C39 C 0.2455(9) -0.0770(5) -0.1146(5) 0.079(3) Uani 1 1 d .
H39 H 0.2483 -0.1185 -0.0908 0.095 Uiso 1 1 calc R
C40 C 0.2818(7) -0.0223(4) -0.0688(4) 0.0583(18) Uani 1 1 d .
C41 C 0.3183(6) -0.0248(3) 0.0203(3) 0.0433(14) Uani 1 1 d .
C42 C 0.3163(6) -0.0823(3) 0.0600(4) 0.0478(15) Uani 1 1 d .
H42 H 0.3057 -0.1211 0.0300 0.057 Uiso 1 1 calc R
C43 C 0.3292(5) -0.0865(3) 0.1428(3) 0.0383(12) Uani 1 1 d .
C44 C 0.3056(5) -0.1484(3) 0.1813(4) 0.0443(14) Uani 1 1 d .
C45 C 0.3045(7) -0.2084(3) 0.1432(5) 0.064(2) Uani 1 1 d .
H45 H 0.3225 -0.2100 0.0909 0.076 Uiso 1 1 calc R
C46 C 0.2787(9) -0.2640(4) 0.1784(6) 0.079(3) Uani 1 1 d .
H46 H 0.2809 -0.3040 0.1514 0.095 Uiso 1 1 calc R
C47 C 0.2496(8) -0.2625(4) 0.2526(8) 0.087(3) Uani 1 1 d .
H47 H 0.2290 -0.3015 0.2764 0.105 Uiso 1 1 calc R
C48 C 0.2496(8) -0.2051(5) 0.2939(6) 0.076(3) Uani 1 1 d .
H48 H 0.2294 -0.2040 0.3457 0.091 Uiso 1 1 calc R
C49 C 0.2807(6) -0.1476(4) 0.2562(5) 0.0587(17) Uani 1 1 d .
H49 H 0.2841 -0.1079 0.2842 0.070 Uiso 1 1 calc R
C50 C 0.5789(6) 0.2221(3) 0.4005(4) 0.0458(14) Uani 1 1 d .
H50 H 0.5360 0.1829 0.4039 0.055 Uiso 1 1 calc R
C51 C 0.6309(6) 0.2538(4) 0.4698(4) 0.0542(16) Uani 1 1 d .
H51 H 0.6233 0.2368 0.5204 0.065 Uiso 1 1 calc R
C52 C 0.6938(7) 0.3105(4) 0.4630(5) 0.0635(19) Uani 1 1 d .
H52 H 0.7269 0.3333 0.5095 0.076 Uiso 1 1 calc R
C53 C 0.7095(7) 0.3344(4) 0.3909(5) 0.0617(19) Uani 1 1 d .
H53 H 0.7567 0.3721 0.3881 0.074 Uiso 1 1 calc R
C54 C 0.6577(6) 0.3045(3) 0.3228(4) 0.0501(15) Uani 1 1 d .
H54 H 0.6673 0.3217 0.2728 0.060 Uiso 1 1 calc R
C55 C 0.5894(5) 0.2473(3) 0.3274(4) 0.0404(13) Uani 1 1 d .
C56 C 0.5306(5) 0.2130(3) 0.2537(4) 0.0366(13) Uani 1 1 d .
C57 C 0.4989(5) 0.2475(3) 0.1832(4) 0.0381(12) Uani 1 1 d .
H57 H 0.5038 0.2933 0.1856 0.046 Uiso 1 1 calc R
C58 C 0.4608(5) 0.2191(3) 0.1099(3) 0.0340(11) Uani 1 1 d .
C59 C 0.4379(5) 0.2602(3) 0.0373(4) 0.0387(12) Uani 1 1 d .
C60 C 0.4270(6) 0.3268(3) 0.0396(4) 0.0557(17) Uani 1 1 d .
H60 H 0.4341 0.3481 0.0893 0.067 Uiso 1 1 calc R
C61 C 0.4054(7) 0.3634(4) -0.0303(5) 0.066(2) Uani 1 1 d .
H61 H 0.3951 0.4088 -0.0281 0.079 Uiso 1 1 calc R
C62 C 0.3994(7) 0.3329(4) -0.1016(5) 0.0629(19) Uani 1 1 d .
H62 H 0.3897 0.3577 -0.1489 0.075 Uiso 1 1 calc R
C63 C 0.4074(8) 0.2662(4) -0.1056(4) 0.068(2) Uani 1 1 d .
H63 H 0.3994 0.2450 -0.1554 0.082 Uiso 1 1 calc R
C64 C 0.4270(7) 0.2314(3) -0.0368(4) 0.0568(18) Uani 1 1 d .
H64 H 0.4334 0.1858 -0.0399 0.068 Uiso 1 1 calc R
C65 C 0.3198(7) 0.1352(4) 0.5824(4) 0.0628(19) Uani 1 1 d .
H65 H 0.2789 0.1004 0.5536 0.075 Uiso 1 1 calc R
C66 C 0.3703(9) 0.1259(5) 0.6616(4) 0.076(2) Uani 1 1 d .
H66 H 0.3621 0.0854 0.6862 0.092 Uiso 1 1 calc R
C67 C 0.4311(8) 0.1746(5) 0.7033(4) 0.074(2) Uani 1 1 d .
H67 H 0.4688 0.1674 0.7563 0.088 Uiso 1 1 calc R
C68 C 0.4386(7) 0.2346(5) 0.6692(4) 0.067(2) Uani 1 1 d .
H68 H 0.4776 0.2693 0.6994 0.081 Uiso 1 1 calc R
C69 C 0.3885(7) 0.2438(4) 0.5902(4) 0.0617(19) Uani 1 1 d .
H69 H 0.3955 0.2847 0.5664 0.074 Uiso 1 1 calc R
C70 C 0.3278(6) 0.1936(4) 0.5453(3) 0.0487(15) Uani 1 1 d .
C71 C 0.2772(5) 0.1990(3) 0.4584(3) 0.0414(14) Uani 1 1 d .
C72 C 0.2890(5) 0.2565(3) 0.4168(3) 0.0424(13) Uani 1 1 d .
H72 H 0.3237 0.2929 0.4456 0.051 Uiso 1 1 calc R
C73 C 0.2521(5) 0.2628(3) 0.3347(3) 0.0381(13) Uani 1 1 d .
C74 C 0.2809(6) 0.3235(3) 0.2944(3) 0.0417(14) Uani 1 1 d .
C75 C 0.2116(6) 0.3391(3) 0.2217(4) 0.0514(15) Uani 1 1 d .
H75 H 0.1449 0.3132 0.1999 0.062 Uiso 1 1 calc R
C76 C 0.2435(8) 0.3948(4) 0.1814(4) 0.067(2) Uani 1 1 d .
H76 H 0.1961 0.4070 0.1326 0.080 Uiso 1 1 calc R
C77 C 0.3439(8) 0.4319(3) 0.2126(5) 0.066(2) Uani 1 1 d .
H77 H 0.3657 0.4682 0.1840 0.079 Uiso 1 1 calc R
C78 C 0.4091(7) 0.4168(3) 0.2822(4) 0.0531(16) Uani 1 1 d .
H78 H 0.4760 0.4430 0.3033 0.064 Uiso 1 1 calc R
C79 C 0.3800(6) 0.3624(3) 0.3248(3) 0.0452(14) Uani 1 1 d .
H79 H 0.4274 0.3519 0.3743 0.054 Uiso 1 1 calc R
C80 C 0.0112(6) -0.0207(4) 0.5162(4) 0.0530(16) Uani 1 1 d .
H80 H 0.0252 0.0243 0.5126 0.064 Uiso 1 1 calc R
C81 C -0.0248(7) -0.0455(4) 0.5848(4) 0.064(2) Uani 1 1 d .
H81 H -0.0357 -0.0173 0.6268 0.077 Uiso 1 1 calc R
C82 C -0.0441(7) -0.1099(4) 0.5912(5) 0.067(2) Uani 1 1 d .
H82 H -0.0694 -0.1268 0.6375 0.080 Uiso 1 1 calc R
C83 C -0.0271(8) -0.1505(4) 0.5304(5) 0.072(2) Uani 1 1 d .
H83 H -0.0383 -0.1957 0.5355 0.087 Uiso 1 1 calc R
C84 C 0.0067(6) -0.1256(4) 0.4610(4) 0.0539(17) Uani 1 1 d .
H84 H 0.0161 -0.1537 0.4185 0.065 Uiso 1 1 calc R
C85 C 0.0266(6) -0.0596(3) 0.4546(4) 0.0467(15) Uani 1 1 d .
C86 C 0.0542(5) -0.0290(3) 0.3791(4) 0.0416(13) Uani 1 1 d .
C87 C 0.0371(6) -0.0636(3) 0.3084(4) 0.0458(14) Uani 1 1 d .
H87 H 0.0245 -0.1088 0.3108 0.055 Uiso 1 1 calc R
C88 C 0.0375(5) -0.0357(3) 0.2345(4) 0.0379(13) Uani 1 1 d .
C89 C 0.0058(5) -0.0750(3) 0.1614(4) 0.0453(14) Uani 1 1 d .
C90 C -0.0638(7) -0.1305(4) 0.1569(5) 0.0622(19) Uani 1 1 d .
H90 H -0.0911 -0.1464 0.2031 0.075 Uiso 1 1 calc R
C91 C -0.0938(7) -0.1629(4) 0.0865(6) 0.075(2) Uani 1 1 d .
H91 H -0.1419 -0.2007 0.0848 0.090 Uiso 1 1 calc R
C92 C -0.0567(7) -0.1423(4) 0.0196(5) 0.067(2) Uani 1 1 d .
H92 H -0.0764 -0.1659 -0.0283 0.080 Uiso 1 1 calc R
C93 C 0.0088(7) -0.0879(4) 0.0220(4) 0.0604(18) Uani 1 1 d .
H93 H 0.0339 -0.0727 -0.0251 0.072 Uiso 1 1 calc R
C94 C 0.0406(6) -0.0533(4) 0.0916(4) 0.0514(16) Uani 1 1 d .
H94 H 0.0861 -0.0147 0.0916 0.062 Uiso 1 1 calc R

loop_
_atom_site_aniso_label
_atom_site_aniso_U_11
_atom_site_aniso_U_22
_atom_site_aniso_U_33
_atom_site_aniso_U_23
_atom_site_aniso_U_13
_atom_site_aniso_U_12
Eu1 0.03020(11) 0.03076(12) 0.02392(11) 0.00165(11) 0.00185(8) 0.00059(11)
Eu2 0.02911(12) 0.03987(15) 0.02686(12) 0.00320(11) 0.00395(9) -0.00047(11)
O1 0.0299(16) 0.044(3) 0.0256(16) 0.0028(16) 0.0013(13) 0.0013(16)
O2 0.062(2) 0.047(2) 0.039(2) 0.009(2) 0.0206(17) 0.012(2)
O3 0.0315(16) 0.040(2) 0.0273(17) 0.0056(16) 0.0007(13) -0.0009(16)
O4 0.070(3) 0.059(3) 0.047(2) -0.011(2) 0.021(2) -0.008(3)
O5 0.047(2) 0.044(2) 0.0300(19) 0.0036(18) 0.0000(16) -0.0040(19)
O6 0.050(2) 0.037(2) 0.035(2) -0.0009(17) 0.0010(17) -0.0056(19)
O7 0.040(2) 0.035(2) 0.037(2) -0.0020(17) 0.0006(16) 0.0015(17)
O8 0.0396(19) 0.034(2) 0.0292(18) -0.0003(16) 0.0079(14) 0.0012(16)
O9 0.044(2) 0.049(2) 0.0279(19) 0.0026(18) 0.0017(15) -0.002(2)
O10 0.046(2) 0.041(2) 0.0308(19) 0.0014(17) 0.0008(16) -0.0019(19)
O11 0.038(2) 0.043(2) 0.038(2) 0.0041(18) 0.0089(16) -0.0045(18)
O12 0.038(2) 0.049(3) 0.041(2) 0.002(2) -0.0006(16) -0.0093(19)
N1 0.031(2) 0.029(2) 0.031(2) 0.0065(19) 0.0019(18) 0.0024(18)
N2 0.035(2) 0.033(2) 0.027(2) 0.0029(19) 0.0045(17) 0.0049(19)
N3 0.031(2) 0.045(3) 0.038(3) 0.004(2) 0.0018(19) 0.005(2)
N4 0.039(2) 0.049(3) 0.042(3) 0.000(2) 0.014(2) 0.009(2)
C1 0.037(3) 0.034(3) 0.031(3) 0.003(2) -0.003(2) -0.002(2)
C2 0.029(2) 0.033(3) 0.027(2) 0.004(2) -0.0056(19) -0.003(2)
C3 0.036(3) 0.054(4) 0.032(3) 0.002(3) 0.005(2) 0.000(3)
C4 0.052(3) 0.056(4) 0.033(3) 0.009(3) 0.009(3) 0.000(3)
C5 0.054(4) 0.051(4) 0.034(3) 0.017(3) -0.002(2) 0.004(3)
C6 0.043(3) 0.048(4) 0.036(3) 0.010(3) -0.003(2) 0.006(3)
C7 0.052(4) 0.053(4) 0.042(3) 0.014(3) -0.001(3) 0.012(3)
C8 0.048(3) 0.047(4) 0.051(4) 0.012(3) 0.008(3) 0.018(3)
C9 0.034(3) 0.041(3) 0.037(3) 0.005(2) 0.002(2) 0.006(2)
C10 0.035(3) 0.045(3) 0.048(3) 0.004(3) 0.014(2) 0.010(3)
C11 0.038(3) 0.032(3) 0.033(3) 0.003(2) 0.003(2) 0.002(2)
C12 0.039(3) 0.057(4) 0.042(3) 0.012(3) 0.005(2) 0.008(3)
C13 0.040(3) 0.053(4) 0.055(4) 0.012(3) 0.012(3) 0.003(3)
C14 0.056(3) 0.031(3) 0.037(3) 0.003(3) 0.012(2) 0.002(3)
C15 0.052(3) 0.039(3) 0.033(3) 0.006(3) 0.002(2) 0.012(3)
C16 0.042(3) 0.040(3) 0.040(3) -0.001(3) 0.007(2) 0.009(3)
C17 0.065(4) 0.060(5) 0.055(4) 0.001(3) 0.026(3) 0.001(4)
C18 0.033(3) 0.044(3) 0.033(3) 0.008(2) -0.002(2) -0.001(2)
C19 0.030(2) 0.035(3) 0.034(3) 0.007(2) 0.001(2) -0.002(2)
C20 0.038(3) 0.050(4) 0.037(3) 0.010(3) 0.000(2) 0.005(3)
C21 0.050(3) 0.060(4) 0.032(3) 0.015(3) 0.004(2) -0.003(3)
C22 0.047(3) 0.055(4) 0.036(3) 0.018(3) -0.005(2) 0.003(3)
C23 0.036(3) 0.042(3) 0.044(3) 0.005(3) -0.001(2) 0.001(3)
C24 0.045(3) 0.062(4) 0.050(4) 0.018(3) -0.002(3) 0.013(3)
C25 0.038(3) 0.072(5) 0.059(4) 0.016(4) 0.010(3) 0.021(3)
C26 0.034(3) 0.055(4) 0.046(3) 0.011(3) 0.005(2) 0.009(3)
C27 0.038(3) 0.065(5) 0.046(3) 0.008(3) 0.010(3) 0.009(3)
C28 0.041(3) 0.045(4) 0.043(3) 0.002(3) 0.011(2) 0.010(3)
C29 0.041(3) 0.056(4) 0.055(4) -0.002(3) 0.016(3) -0.004(3)
C30 0.055(4) 0.065(5) 0.050(4) -0.013(4) 0.010(3) -0.010(4)
C31 0.057(3) 0.043(3) 0.040(3) -0.005(3) 0.018(2) 0.004(3)
C32 0.051(3) 0.057(5) 0.054(4) 0.003(3) 0.015(3) 0.000(3)
C33 0.047(3) 0.062(4) 0.045(3) -0.003(3) 0.010(2) 0.007(3)
C34 0.090(5) 0.099(6) 0.051(4) -0.004(5) 0.028(4) -0.026(6)
C35 0.097(6) 0.064(5) 0.038(3) -0.001(3) 0.004(3) 0.005(4)
C36 0.117(7) 0.106(7) 0.034(4) 0.005(4) 0.010(4) 0.013(6)
C37 0.164(11) 0.107(8) 0.030(4) -0.008(5) 0.008(5) 0.014(8)
C38 0.115(8) 0.126(9) 0.042(4) -0.032(5) -0.001(4) 0.003(7)
C39 0.114(7) 0.069(6) 0.052(4) -0.019(4) 0.005(4) 0.013(5)
C40 0.077(5) 0.065(5) 0.031(3) -0.009(3) 0.002(3) 0.007(4)
C41 0.048(3) 0.045(4) 0.036(3) -0.008(3) 0.003(2) 0.004(3)
C42 0.056(4) 0.038(3) 0.047(3) -0.006(3) -0.001(3) 0.009(3)
C43 0.036(3) 0.039(3) 0.038(3) 0.001(2) 0.000(2) 0.005(2)
C44 0.042(3) 0.037(3) 0.050(3) 0.003(3) -0.004(3) 0.003(3)
C45 0.078(5) 0.042(4) 0.060(4) 0.000(3) -0.023(4) -0.009(3)
C46 0.088(6) 0.043(4) 0.093(7) 0.005(4) -0.025(5) -0.010(4)
C47 0.056(4) 0.042(4) 0.157(11) 0.034(6) -0.007(5) -0.011(4)
C48 0.069(5) 0.071(6) 0.089(6) 0.038(5) 0.019(4) 0.018(4)
C49 0.056(4) 0.046(4) 0.074(5) 0.013(4) 0.011(3) 0.008(3)
C50 0.039(3) 0.052(4) 0.044(3) -0.003(3) 0.000(3) 0.003(3)
C51 0.054(4) 0.058(4) 0.046(4) -0.009(3) -0.006(3) 0.002(3)
C52 0.063(4) 0.062(5) 0.058(4) -0.019(4) -0.010(3) -0.004(4)
C53 0.054(4) 0.050(4) 0.076(5) -0.006(4) -0.007(3) -0.012(3)
C54 0.045(3) 0.044(4) 0.058(4) -0.010(3) -0.004(3) -0.002(3)
C55 0.032(3) 0.040(3) 0.047(3) -0.007(3) -0.001(2) 0.006(2)
C56 0.031(3) 0.034(3) 0.043(3) -0.005(2) 0.001(2) 0.005(2)
C57 0.034(3) 0.032(3) 0.046(3) -0.003(2) -0.001(2) 0.004(2)
C58 0.030(3) 0.032(3) 0.041(3) 0.004(2) 0.009(2) 0.003(2)
C59 0.034(3) 0.037(3) 0.046(3) 0.004(2) 0.010(2) 0.007(2)
C60 0.065(4) 0.045(4) 0.053(4) 0.003(3) -0.003(3) 0.008(3)
C61 0.072(5) 0.039(4) 0.081(5) 0.015(4) -0.003(4) 0.011(3)
C62 0.073(5) 0.060(5) 0.056(4) 0.026(4) 0.011(3) 0.010(4)
C63 0.099(6) 0.066(5) 0.045(4) 0.016(4) 0.028(4) 0.017(4)
C64 0.085(5) 0.042(4) 0.049(4) 0.011(3) 0.028(3) 0.019(3)
C65 0.083(5) 0.067(5) 0.039(3) 0.003(3) 0.009(3) 0.000(4)
C66 0.109(6) 0.080(6) 0.038(4) 0.005(4) 0.004(4) -0.007(5)
C67 0.088(6) 0.096(7) 0.035(3) 0.000(4) 0.004(3) 0.009(5)
C68 0.074(5) 0.082(6) 0.044(4) -0.003(4) 0.005(3) -0.006(4)
C69 0.081(5) 0.065(5) 0.039(3) 0.002(3) 0.010(3) -0.007(4)
C70 0.057(4) 0.058(4) 0.030(3) 0.003(3) 0.007(3) -0.003(3)
C71 0.042(3) 0.054(4) 0.028(3) -0.003(3) 0.006(2) 0.000(3)
C72 0.048(3) 0.048(4) 0.031(3) -0.002(2) 0.006(2) 0.003(3)
C73 0.038(3) 0.042(3) 0.036(3) -0.005(2) 0.010(2) 0.002(2)
C74 0.060(4) 0.035(3) 0.032(3) -0.002(2) 0.012(3) 0.009(3)
C75 0.058(4) 0.042(4) 0.051(4) 0.002(3) 0.000(3) 0.011(3)
C76 0.101(6) 0.048(4) 0.047(4) 0.017(3) -0.001(4) 0.021(4)
C77 0.106(7) 0.028(3) 0.062(5) 0.006(3) 0.014(4) -0.002(4)
C78 0.080(5) 0.032(3) 0.045(3) -0.002(3) 0.005(3) 0.006(3)
C79 0.068(4) 0.034(3) 0.034(3) -0.006(2) 0.009(3) 0.001(3)
C80 0.052(4) 0.054(4) 0.056(4) 0.015(3) 0.017(3) 0.002(3)
C81 0.067(5) 0.075(6) 0.054(4) 0.008(4) 0.023(3) 0.004(4)
C82 0.058(4) 0.079(6) 0.066(5) 0.032(4) 0.023(4) 0.005(4)
C83 0.075(5) 0.060(5) 0.083(6) 0.030(5) 0.019(4) -0.003(4)
C84 0.055(4) 0.052(4) 0.057(4) 0.009(3) 0.017(3) -0.001(3)
C85 0.045(3) 0.050(4) 0.047(3) 0.012(3) 0.012(3) 0.004(3)
C86 0.033(3) 0.049(4) 0.044(3) 0.010(3) 0.010(2) 0.005(3)
C87 0.044(3) 0.041(3) 0.056(4) 0.003(3) 0.016(3) 0.001(3)
C88 0.024(2) 0.043(3) 0.048(3) -0.001(3) 0.008(2) 0.003(2)
C89 0.036(3) 0.041(3) 0.058(4) -0.001(3) 0.004(3) 0.009(3)
C90 0.062(4) 0.055(4) 0.074(5) -0.010(4) 0.026(4) 0.001(4)
C91 0.068(5) 0.051(5) 0.107(7) -0.034(5) 0.014(4) -0.005(4)
C92 0.070(5) 0.063(5) 0.062(5) -0.028(4) -0.002(4) 0.009(4)
C93 0.064(4) 0.062(5) 0.050(4) -0.004(3) -0.006(3) 0.009(4)
C94 0.049(4) 0.056(4) 0.047(4) -0.003(3) -0.002(3) 0.004(3)

loop_
_atom_type_symbol
_atom_type_description
_atom_type_scat_dispersion_real
_atom_type_scat_dispersion_imag
_atom_type_scat_source
C C 0.0033 0.0016 'International Tables Vol C Tables 4.2.6.8 and 6.1.1.4'
H H 0.0000 0.0000 'International Tables Vol C Tables 4.2.6.8 and 6.1.1.4'
N N 0.0061 0.0033 'International Tables Vol C Tables 4.2.6.8 and 6.1.1.4'
O O 0.0106 0.0060 'International Tables Vol C Tables 4.2.6.8 and 6.1.1.4'
Eu Eu -0.1578 3.6682 'International Tables Vol C Tables 4.2.6.8 and 6.1.1.4'

loop_
_geom_angle_atom_site_label_1
_geom_angle_atom_site_label_2
_geom_angle_atom_site_label_3
_geom_angle
O5 Eu1 O8 78.58(14)
O5 Eu1 O7 148.62(14)
O8 Eu1 O7 70.85(13)
O5 Eu1 O6 69.31(14)
O8 Eu1 O6 147.47(13)
O7 Eu1 O6 139.78(13)
O5 Eu1 O3 87.50(13)
O8 Eu1 O3 84.29(12)
O7 Eu1 O3 96.19(13)
O6 Eu1 O3 99.08(14)
O5 Eu1 O1 133.69(13)
O8 Eu1 O1 135.38(13)
O7 Eu1 O1 75.98(13)
O6 Eu1 O1 74.60(14)
O3 Eu1 O1 70.37(11)
O5 Eu1 N1 121.64(15)
O8 Eu1 N1 128.96(14)
O7 Eu1 N1 75.25(15)
O6 Eu1 N1 68.21(14)
O3 Eu1 N1 136.96(13)
O1 Eu1 N1 66.62(13)
O5 Eu1 N2 79.40(13)
O8 Eu1 N2 78.50(13)
O7 Eu1 N2 87.60(13)
O6 Eu1 N2 90.31(14)
O3 Eu1 N2 160.09(12)
O1 Eu1 N2 129.35(12)
N1 Eu1 N2 62.89(14)
O5 Eu1 Eu2 114.14(10)
O8 Eu1 Eu2 111.99(9)
O7 Eu1 Eu2 84.53(9)
O6 Eu1 Eu2 86.61(10)
O3 Eu1 Eu2 35.71(8)
O1 Eu1 Eu2 34.67(8)
N1 Eu1 Eu2 101.29(11)
N2 Eu1 Eu2 163.77(9)
O9 Eu2 O11 78.11(15)
O9 Eu2 O12 147.93(15)
O11 Eu2 O12 70.89(14)
O9 Eu2 O10 70.72(14)
O11 Eu2 O10 144.03(14)
O12 Eu2 O10 141.27(14)
O9 Eu2 O1 82.99(13)
O11 Eu2 O1 90.96(13)
O12 Eu2 O1 89.40(14)
O10 Eu2 O1 102.37(14)
O9 Eu2 O3 131.13(13)
O11 Eu2 O3 139.85(14)
O12 Eu2 O3 73.65(14)
O10 Eu2 O3 75.94(13)
O1 Eu2 O3 70.31(11)
O9 Eu2 N3 131.33(17)
O11 Eu2 N3 119.21(15)
O12 Eu2 N3 73.45(16)
O10 Eu2 N3 72.59(15)
O1 Eu2 N3 135.95(14)
O3 Eu2 N3 66.01(13)
O9 Eu2 N4 84.92(15)
O11 Eu2 N4 71.96(15)
O12 Eu2 N4 93.01(15)
O10 Eu2 N4 87.54(16)
O1 Eu2 N4 160.82(13)
O3 Eu2 N4 128.54(13)
N3 Eu2 N4 62.55(15)
O9 Eu2 Eu1 109.06(10)
O11 Eu2 Eu1 119.34(10)
O12 Eu2 Eu1 80.20(10)
O10 Eu2 Eu1 88.21(10)
O1 Eu2 Eu1 35.68(8)
O3 Eu2 Eu1 34.65(8)
N3 Eu2 Eu1 100.55(11)
N4 Eu2 Eu1 163.07(11)
C2 O1 Eu2 130.7(3)
C2 O1 Eu1 119.3(3)
Eu2 O1 Eu1 109.66(13)
C14 O2 C17 117.7(5)
C19 O3 Eu1 130.5(3)
C19 O3 Eu2 119.7(3)
Eu1 O3 Eu2 109.64(13)
C31 O4 C34 116.7(5)
C41 O5 Eu1 139.2(4)
C43 O6 Eu1 139.2(4)
C56 O7 Eu1 135.0(4)
C58 O8 Eu1 134.7(3)
C71 O9 Eu2 139.4(4)
C73 O10 Eu2 137.8(4)
C86 O11 Eu2 136.9(4)
C88 O12 Eu2 137.0(4)
C9 N1 C1 119.3(5)
C9 N1 Eu1 123.2(4)
C1 N1 Eu1 116.8(3)
C10 N2 C11 117.2(5)
C10 N2 Eu1 113.1(3)
C11 N2 Eu1 129.5(3)
C26 N3 C18 119.5(5)
C26 N3 Eu2 123.0(4)
C18 N3 Eu2 117.5(3)
C27 N4 C28 116.0(5)
C27 N4 Eu2 116.2(4)
C28 N4 Eu2 126.6(4)
N1 C1 C6 122.1(5)
N1 C1 C2 117.8(5)
C6 C1 C2 120.1(5)
O1 C2 C3 124.0(5)
O1 C2 C1 118.9(5)
C3 C2 C1 117.1(5)
C2 C3 C4 122.0(6)
C2 C3 H3 119.0
C4 C3 H3 119.0
C5 C4 C3 121.9(6)
C5 C4 H4 119.1
C3 C4 H4 119.1
C4 C5 C6 119.1(5)
C4 C5 H5 120.4
C6 C5 H5 120.4
C5 C6 C7 123.7(5)
C5 C6 C1 119.7(6)
C7 C6 C1 116.5(5)
C8 C7 C6 120.0(6)
C8 C7 H7 120.0
C6 C7 H7 120.0
C7 C8 C9 120.1(6)
C7 C8 H8 119.9
C9 C8 H8 119.9
N1 C9 C8 121.9(5)
N1 C9 C10 116.6(5)
C8 C9 C10 121.5(5)
N2 C10 C9 123.4(5)
N2 C10 H10 118.3
C9 C10 H10 118.3
C12 C11 C16 117.4(5)
C12 C11 N2 123.8(5)
C16 C11 N2 118.8(5)
C13 C12 C11 121.9(5)
C13 C12 H12 119.1
C11 C12 H12 119.1
C12 C13 C14 119.2(5)
C12 C13 H13 120.4
C14 C13 H13 120.4
O2 C14 C15 116.3(5)
O2 C14 C13 123.9(5)
C15 C14 C13 119.8(5)
C16 C15 C14 120.8(5)
C16 C15 H15 119.6
C14 C15 H15 119.6
C15 C16 C11 120.8(5)
C15 C16 H16 119.6
C11 C16 H16 119.6
O2 C17 H17A 109.5
O2 C17 H17B 109.5
H17A C17 H17B 109.5
O2 C17 H17C 109.5
H17A C17 H17C 109.5
H17B C17 H17C 109.5
N3 C18 C23 122.3(5)
N3 C18 C19 117.0(5)
C23 C18 C19 120.7(5)
O3 C19 C20 123.6(5)
O3 C19 C18 119.8(5)
C20 C19 C18 116.6(5)
C19 C20 C21 121.6(6)
C19 C20 H20 119.2
C21 C20 H20 119.2
C22 C21 C20 122.2(6)
C22 C21 H21 118.9
C20 C21 H21 118.9
C21 C22 C23 118.8(5)
C21 C22 H22 120.6
C23 C22 H22 120.6
C22 C23 C18 120.1(5)
C22 C23 C24 123.4(6)
C18 C23 C24 116.5(6)
C25 C24 C23 120.7(6)
C25 C24 H24 119.7
C23 C24 H24 119.7
C24 C25 C26 118.8(6)
C24 C25 H25 120.6
C26 C25 H25 120.6
N3 C26 C25 122.2(6)
N3 C26 C27 116.5(5)
C25 C26 C27 121.4(6)
N4 C27 C26 121.0(5)
N4 C27 H27 119.5
C26 C27 H27 119.5
C33 C28 C29 119.3(6)
C33 C28 N4 121.1(6)
C29 C28 N4 119.6(5)
C30 C29 C28 120.9(6)
C30 C29 H29 119.5
C28 C29 H29 119.5
C29 C30 C31 119.3(6)
C29 C30 H30 120.3
C31 C30 H30 120.3
C32 C31 O4 124.5(6)
C32 C31 C30 120.1(6)
O4 C31 C30 115.3(6)
C31 C32 C33 120.4(6)
C31 C32 H32 119.8
C33 C32 H32 119.8
C28 C33 C32 119.9(6)
C28 C33 H33 120.1
C32 C33 H33 120.1
O4 C34 H34A 109.5
O4 C34 H34B 109.5
H34A C34 H34B 109.5
O4 C34 H34C 109.5
H34A C34 H34C 109.5
H34B C34 H34C 109.5
C40 C35 C36 121.2(8)
C40 C35 H35 119.4
C36 C35 H35 119.4
C37 C36 C35 121.5(10)
C37 C36 H36 119.2
C35 C36 H36 119.2
C38 C37 C36 118.8(8)
C38 C37 H37 120.6
C36 C37 H37 120.6
C37 C38 C39 121.7(10)
C37 C38 H38 119.1
C39 C38 H38 119.1
C40 C39 C38 119.5(9)
C40 C39 H39 120.3
C38 C39 H39 120.3
C35 C40 C39 117.0(7)
C35 C40 C41 119.5(6)
C39 C40 C41 123.0(7)
O5 C41 C42 124.4(6)
O5 C41 C40 115.2(6)
C42 C41 C40 120.2(6)
C41 C42 C43 123.0(6)
C41 C42 H42 118.5
C43 C42 H42 118.5
O6 C43 C42 123.3(6)
O6 C43 C44 116.4(5)
C42 C43 C44 120.3(6)
C49 C44 C45 117.6(7)
C49 C44 C43 119.2(6)
C45 C44 C43 123.2(6)
C46 C45 C44 122.3(9)
C46 C45 H45 118.9
C44 C45 H45 118.9
C45 C46 C47 119.7(9)
C45 C46 H46 120.1
C47 C46 H46 120.1
C46 C47 C48 121.0(8)
C46 C47 H47 119.5
C48 C47 H47 119.5
C47 C48 C49 117.9(9)
C47 C48 H48 121.0
C49 C48 H48 121.0
C44 C49 C48 121.4(8)
C44 C49 H49 119.3
C48 C49 H49 119.3
C55 C50 C51 120.5(7)
C55 C50 H50 119.8
C51 C50 H50 119.8
C52 C51 C50 118.4(7)
C52 C51 H51 120.8
C50 C51 H51 120.8
C53 C52 C51 121.7(7)
C53 C52 H52 119.2
C51 C52 H52 119.2
C54 C53 C52 120.5(7)
C54 C53 H53 119.8
C52 C53 H53 119.8
C53 C54 C55 119.5(7)
C53 C54 H54 120.3
C55 C54 H54 120.3
C50 C55 C54 119.4(6)
C50 C55 C56 119.5(6)
C54 C55 C56 121.1(6)
O7 C56 C57 124.3(5)
O7 C56 C55 115.8(5)
C57 C56 C55 119.9(5)
C58 C57 C56 124.1(6)
C58 C57 H57 118.0
C56 C57 H57 118.0
O8 C58 C57 123.7(5)
O8 C58 C59 116.4(5)
C57 C58 C59 119.8(5)
C60 C59 C64 117.2(6)
C60 C59 C58 123.2(5)
C64 C59 C58 119.6(5)
C59 C60 C61 121.1(7)
C59 C60 H60 119.5
C61 C60 H60 119.5
C62 C61 C60 119.4(7)
C62 C61 H61 120.3
C60 C61 H61 120.3
C61 C62 C63 120.6(7)
C61 C62 H62 119.7
C63 C62 H62 119.7
C64 C63 C62 119.0(7)
C64 C63 H63 120.5
C62 C63 H63 120.5
C63 C64 C59 122.6(7)
C63 C64 H64 118.7
C59 C64 H64 118.7
C70 C65 C66 121.6(8)
C70 C65 H65 119.2
C66 C65 H65 119.2
C67 C66 C65 120.1(8)
C67 C66 H66 120.0
C65 C66 H66 120.0
C66 C67 C68 120.4(7)
C66 C67 H67 119.8
C68 C67 H67 119.8
C67 C68 C69 119.4(8)
C67 C68 H68 120.3
C69 C68 H68 120.3
C68 C69 C70 121.2(8)
C68 C69 H69 119.4
C70 C69 H69 119.4
C65 C70 C69 117.3(6)
C65 C70 C71 118.6(6)
C69 C70 C71 124.0(6)
O9 C71 C72 123.8(5)
O9 C71 C70 115.4(6)
C72 C71 C70 120.7(6)
C71 C72 C73 123.2(6)
C71 C72 H72 118.4
C73 C72 H72 118.4
O10 C73 C72 123.9(6)
O10 C73 C74 116.9(5)
C72 C73 C74 119.2(6)
C75 C74 C79 119.6(6)
C75 C74 C73 118.4(6)
C79 C74 C73 121.9(5)
C74 C75 C76 118.3(7)
C74 C75 H75 120.8
C76 C75 H75 120.8
C77 C76 C75 120.7(7)
C77 C76 H76 119.7
C75 C76 H76 119.7
C78 C77 C76 120.5(7)
C78 C77 H77 119.7
C76 C77 H77 119.7
C77 C78 C79 120.7(7)
C77 C78 H78 119.6
C79 C78 H78 119.6
C74 C79 C78 120.1(6)
C74 C79 H79 119.9
C78 C79 H79 119.9
C85 C80 C81 121.5(7)
C85 C80 H80 119.2
C81 C80 H80 119.2
C82 C81 C80 119.9(8)
C82 C81 H81 120.0
C80 C81 H81 120.0
C81 C82 C83 119.8(7)
C81 C82 H82 120.1
C83 C82 H82 120.1
C82 C83 C84 120.3(7)
C82 C83 H83 119.8
C84 C83 H83 119.8
C85 C84 C83 119.8(7)
C85 C84 H84 120.1
C83 C84 H84 120.1
C80 C85 C84 118.6(6)
C80 C85 C86 118.8(6)
C84 C85 C86 122.4(6)
O11 C86 C87 124.1(5)
O11 C86 C85 115.4(5)
C87 C86 C85 120.5(6)
C88 C87 C86 123.9(6)
C88 C87 H87 118.1
C86 C87 H87 118.1
O12 C88 C87 124.0(6)
O12 C88 C89 115.8(5)
C87 C88 C89 120.2(6)
C90 C89 C94 117.1(7)
C90 C89 C88 123.9(6)
C94 C89 C88 118.9(6)
C91 C90 C89 120.7(8)
C91 C90 H90 119.7
C89 C90 H90 119.7
C92 C91 C90 121.7(8)
C92 C91 H91 119.2
C90 C91 H91 119.2
C93 C92 C91 118.7(7)
C93 C92 H92 120.6
C91 C92 H92 120.6
C92 C93 C94 121.6(8)
C92 C93 H93 119.2
C94 C93 H93 119.2
C93 C94 C89 120.1(7)
C93 C94 H94 119.9
C89 C94 H94 119.9

loop_
_geom_bond_atom_site_label_1
_geom_bond_atom_site_label_2
_geom_bond_distance
Eu1 O5 2.357(4)
Eu1 O8 2.362(4)
Eu1 O7 2.363(4)
Eu1 O6 2.368(4)
Eu1 O3 2.380(3)
Eu1 O1 2.442(3)
Eu1 N1 2.519(4)
Eu1 N2 2.755(4)
Eu1 Eu2 3.9430(4)
Eu2 O9 2.330(4)
Eu2 O11 2.351(4)
Eu2 O12 2.356(4)
Eu2 O10 2.367(4)
Eu2 O1 2.382(3)
Eu2 O3 2.444(3)
Eu2 N3 2.523(5)
Eu2 N4 2.708(4)
O1 C2 1.340(6)
O2 C14 1.369(6)
O2 C17 1.434(8)
O3 C19 1.326(6)
O4 C31 1.368(7)
O4 C34 1.427(9)
O5 C41 1.263(8)
O6 C43 1.264(7)
O7 C56 1.277(7)
O8 C58 1.266(7)
O9 C71 1.262(8)
O10 C73 1.247(7)
O11 C86 1.281(8)
O12 C88 1.261(7)
N1 C9 1.334(7)
N1 C1 1.351(7)
N2 C10 1.286(7)
N2 C11 1.411(7)
N3 C26 1.332(7)
N3 C18 1.349(7)
N4 C27 1.261(8)
N4 C28 1.432(7)
C1 C6 1.428(8)
C1 C2 1.446(8)
C2 C3 1.366(8)
C3 C4 1.404(9)
C3 H3 0.9500
C4 C5 1.362(9)
C4 H4 0.9500
C5 C6 1.399(9)
C5 H5 0.9500
C6 C7 1.418(9)
C7 C8 1.352(9)
C7 H7 0.9500
C8 C9 1.399(8)
C8 H8 0.9500
C9 C10 1.450(8)
C10 H10 0.9500
C11 C12 1.402(8)
C11 C16 1.406(8)
C12 C13 1.390(8)
C12 H12 0.9500
C13 C14 1.391(8)
C13 H13 0.9500
C14 C15 1.389(8)
C15 C16 1.378(8)
C15 H15 0.9500
C16 H16 0.9500
C17 H17A 0.9800
C17 H17B 0.9800
C17 H17C 0.9800
C18 C23 1.415(8)
C18 C19 1.435(8)
C19 C20 1.385(8)
C20 C21 1.398(8)
C20 H20 0.9500
C21 C22 1.360(9)
C21 H21 0.9500
C22 C23 1.395(9)
C22 H22 0.9500
C23 C24 1.421(9)
C24 C25 1.354(10)
C24 H24 0.9500
C25 C26 1.410(9)
C25 H25 0.9500
C26 C27 1.471(9)
C27 H27 0.9500
C28 C33 1.392(9)
C28 C29 1.393(9)
C29 C30 1.384(9)
C29 H29 0.9500
C30 C31 1.410(10)
C30 H30 0.9500
C31 C32 1.365(9)
C32 C33 1.406(9)
C32 H32 0.9500
C33 H33 0.9500
C34 H34A 0.9800
C34 H34B 0.9800
C34 H34C 0.9800
C35 C40 1.367(11)
C35 C36 1.391(10)
C35 H35 0.9500
C36 C37 1.354(14)
C36 H36 0.9500
C37 C38 1.325(15)
C37 H37 0.9500
C38 C39 1.418(12)
C38 H38 0.9500
C39 C40 1.401(11)
C39 H39 0.9500
C40 C41 1.514(9)
C41 C42 1.374(9)
C42 C43 1.404(9)
C42 H42 0.9500
C43 C44 1.486(9)
C44 C49 1.355(10)
C44 C45 1.401(10)
C45 C46 1.353(12)
C45 H45 0.9500
C46 C47 1.362(15)
C46 H46 0.9500
C47 C48 1.383(14)
C47 H47 0.9500
C48 C49 1.423(11)
C48 H48 0.9500
C49 H49 0.9500
C50 C55 1.379(9)
C50 C51 1.399(9)
C50 H50 0.9500
C51 C52 1.385(11)
C51 H51 0.9500
C52 C53 1.366(11)
C52 H52 0.9500
C53 C54 1.365(10)
C53 H53 0.9500
C54 C55 1.420(9)
C54 H54 0.9500
C55 C56 1.507(8)
C56 C57 1.398(9)
C57 C58 1.390(8)
C57 H57 0.9500
C58 C59 1.494(8)
C59 C60 1.388(9)
C59 C64 1.389(9)
C60 C61 1.404(10)
C60 H60 0.9500
C61 C62 1.365(11)
C61 H61 0.9500
C62 C63 1.387(12)
C62 H62 0.9500
C63 C64 1.368(10)
C63 H63 0.9500
C64 H64 0.9500
C65 C70 1.377(10)
C65 C66 1.396(10)
C65 H65 0.9500
C66 C67 1.357(13)
C66 H66 0.9500
C67 C68 1.382(13)
C67 H67 0.9500
C68 C69 1.392(10)
C68 H68 0.9500
C69 C70 1.405(10)
C69 H69 0.9500
C70 C71 1.510(8)
C71 C72 1.404(9)
C72 C73 1.407(8)
C72 H72 0.9500
C73 C74 1.494(9)
C74 C75 1.396(9)
C74 C79 1.407(9)
C75 C76 1.420(10)
C75 H75 0.9500
C76 C77 1.400(12)
C76 H76 0.9500
C77 C78 1.333(10)
C77 H77 0.9500
C78 C79 1.409(9)
C78 H78 0.9500
C79 H79 0.9500
C80 C85 1.360(10)
C80 C81 1.398(9)
C80 H80 0.9500
C81 C82 1.359(12)
C81 H81 0.9500
C82 C83 1.375(13)
C82 H82 0.9500
C83 C84 1.402(9)
C83 H83 0.9500
C84 C85 1.392(10)
C84 H84 0.9500
C85 C86 1.516(8)
C86 C87 1.393(9)
C87 C88 1.390(9)
C87 H87 0.9500
C88 C89 1.487(9)
C89 C90 1.387(10)
C89 C94 1.389(10)
C90 C91 1.374(11)
C90 H90 0.9500
C91 C92 1.349(12)
C91 H91 0.9500
C92 C93 1.344(11)
C92 H92 0.9500
C93 C94 1.387(10)
C93 H93 0.9500
C94 H94 0.9500

loop_
_geom_torsion_atom_site_label_1
_geom_torsion_atom_site_label_2
_geom_torsion_atom_site_label_3
_geom_torsion_atom_site_label_4
_geom_torsion
O5 Eu1 Eu2 O9 178.44(18)
O8 Eu1 Eu2 O9 -94.60(15)
O7 Eu1 Eu2 O9 -27.81(15)
O6 Eu1 Eu2 O9 112.92(15)
O3 Eu1 Eu2 O9 -136.4(2)
O1 Eu1 Eu2 O9 45.4(2)
N1 Eu1 Eu2 O9 45.94(16)
N2 Eu1 Eu2 O9 33.5(4)
O5 Eu1 Eu2 O11 91.64(16)
O8 Eu1 Eu2 O11 178.60(16)
O7 Eu1 Eu2 O11 -114.61(15)
O6 Eu1 Eu2 O11 26.12(14)
O3 Eu1 Eu2 O11 136.8(2)
O1 Eu1 Eu2 O11 -41.42(19)
N1 Eu1 Eu2 O11 -40.86(16)
N2 Eu1 Eu2 O11 -53.3(4)
O5 Eu1 Eu2 O12 30.21(16)
O8 Eu1 Eu2 O12 117.18(14)
O7 Eu1 Eu2 O12 -176.03(16)
O6 Eu1 Eu2 O12 -35.31(14)
O3 Eu1 Eu2 O12 75.4(2)
O1 Eu1 Eu2 O12 -102.8(2)
N1 Eu1 Eu2 O12 -102.29(15)
N2 Eu1 Eu2 O12 -114.7(4)
O5 Eu1 Eu2 O10 -112.67(15)
O8 Eu1 Eu2 O10 -25.71(13)
O7 Eu1 Eu2 O10 41.08(13)
O6 Eu1 Eu2 O10 -178.19(14)
O3 Eu1 Eu2 O10 -67.51(19)
O1 Eu1 Eu2 O10 114.26(18)
N1 Eu1 Eu2 O10 114.82(14)
N2 Eu1 Eu2 O10 102.4(4)
O5 Eu1 Eu2 O1 133.1(2)
O8 Eu1 Eu2 O1 -139.98(19)
O7 Eu1 Eu2 O1 -73.18(19)
O6 Eu1 Eu2 O1 67.54(18)
O3 Eu1 Eu2 O1 178.2(3)
N1 Eu1 Eu2 O1 0.56(19)
N2 Eu1 Eu2 O1 -11.8(4)
O5 Eu1 Eu2 O3 -45.2(2)
O8 Eu1 Eu2 O3 41.80(19)
O7 Eu1 Eu2 O3 108.59(19)
O6 Eu1 Eu2 O3 -110.68(19)
O1 Eu1 Eu2 O3 -178.2(3)
N1 Eu1 Eu2 O3 -177.7(2)
N2 Eu1 Eu2 O3 169.9(4)
O5 Eu1 Eu2 N3 -40.75(17)
O8 Eu1 Eu2 N3 46.21(16)
O7 Eu1 Eu2 N3 113.01(15)
O6 Eu1 Eu2 N3 -106.27(16)
O3 Eu1 Eu2 N3 4.4(2)
O1 Eu1 Eu2 N3 -173.8(2)
N1 Eu1 Eu2 N3 -173.25(18)
N2 Eu1 Eu2 N3 174.4(4)
O5 Eu1 Eu2 N4 -37.2(4)
O8 Eu1 Eu2 N4 49.8(4)
O7 Eu1 Eu2 N4 116.6(4)
O6 Eu1 Eu2 N4 -102.7(4)
O3 Eu1 Eu2 N4 8.0(4)
O1 Eu1 Eu2 N4 -170.2(5)
N1 Eu1 Eu2 N4 -169.7(4)
N2 Eu1 Eu2 N4 178.0(6)
O9 Eu2 O1 C2 49.6(4)
O11 Eu2 O1 C2 -28.3(4)
O12 Eu2 O1 C2 -99.2(4)
O10 Eu2 O1 C2 118.0(4)
O3 Eu2 O1 C2 -172.0(4)
N3 Eu2 O1 C2 -164.3(4)
N4 Eu2 O1 C2 -1.8(7)
Eu1 Eu2 O1 C2 -173.1(5)
O9 Eu2 O1 Eu1 -137.33(18)
O11 Eu2 O1 Eu1 144.77(16)
O12 Eu2 O1 Eu1 73.90(17)
O10 Eu2 O1 Eu1 -68.89(17)
O3 Eu2 O1 Eu1 1.07(16)
N3 Eu2 O1 Eu1 8.8(3)
N4 Eu2 O1 Eu1 171.3(4)
O5 Eu1 O1 C2 106.8(4)
O8 Eu1 O1 C2 -127.9(4)
O7 Eu1 O1 C2 -85.1(4)
O6 Eu1 O1 C2 67.1(4)
O3 Eu1 O1 C2 172.9(4)
N1 Eu1 O1 C2 -5.4(3)
N2 Eu1 O1 C2 -10.2(4)
Eu2 Eu1 O1 C2 174.0(4)
O5 Eu1 O1 Eu2 -67.2(2)
O8 Eu1 O1 Eu2 58.1(2)
O7 Eu1 O1 Eu2 100.85(17)
O6 Eu1 O1 Eu2 -106.88(17)
O3 Eu1 O1 Eu2 -1.10(16)
N1 Eu1 O1 Eu2 -179.4(2)
N2 Eu1 O1 Eu2 175.75(14)
O5 Eu1 O3 C19 -35.8(5)
O8 Eu1 O3 C19 43.0(5)
O7 Eu1 O3 C19 113.0(5)
O6 Eu1 O3 C19 -104.4(5)
O1 Eu1 O3 C19 -174.3(5)
N1 Eu1 O3 C19 -172.0(4)
N2 Eu1 O3 C19 12.8(7)
Eu2 Eu1 O3 C19 -175.4(6)
O5 Eu1 O3 Eu2 139.63(17)
O8 Eu1 O3 Eu2 -141.60(17)
O7 Eu1 O3 Eu2 -71.63(17)
O6 Eu1 O3 Eu2 71.04(17)
O1 Eu1 O3 Eu2 1.07(16)
N1 Eu1 O3 Eu2 3.4(3)
N2 Eu1 O3 Eu2 -171.8(3)
O9 Eu2 O3 C19 -124.1(4)
O11 Eu2 O3 C19 108.2(4)
O12 Eu2 O3 C19 79.5(4)
O10 Eu2 O3 C19 -76.2(4)
O1 Eu2 O3 C19 174.9(4)
N3 Eu2 O3 C19 0.7(4)
N4 Eu2 O3 C19 -1.0(5)
Eu1 Eu2 O3 C19 176.0(5)
O9 Eu2 O3 Eu1 59.9(2)
O11 Eu2 O3 Eu1 -67.7(2)
O12 Eu2 O3 Eu1 -96.46(18)
O10 Eu2 O3 Eu1 107.82(17)
O1 Eu2 O3 Eu1 -1.10(16)
N3 Eu2 O3 Eu1 -175.2(2)
N4 Eu2 O3 Eu1 -177.03(16)
O8 Eu1 O5 C41 163.6(6)
O7 Eu1 O5 C41 150.5(5)
O6 Eu1 O5 C41 -11.0(6)
O3 Eu1 O5 C41 -111.7(6)
O1 Eu1 O5 C41 -52.1(7)
N1 Eu1 O5 C41 34.7(6)
N2 Eu1 O5 C41 83.4(6)
Eu2 Eu1 O5 C41 -87.2(6)
O5 Eu1 O6 C43 11.9(5)
O8 Eu1 O6 C43 2.1(7)
O7 Eu1 O6 C43 -153.3(5)
O3 Eu1 O6 C43 95.8(6)
O1 Eu1 O6 C43 162.4(6)
N1 Eu1 O6 C43 -127.1(6)
N2 Eu1 O6 C43 -66.6(6)
Eu2 Eu1 O6 C43 129.3(6)
O5 Eu1 O7 C56 36.5(6)
O8 Eu1 O7 C56 22.9(5)
O6 Eu1 O7 C56 -170.8(5)
O3 Eu1 O7 C56 -58.9(5)
O1 Eu1 O7 C56 -126.8(5)
N1 Eu1 O7 C56 164.1(5)
N2 Eu1 O7 C56 101.5(5)
Eu2 Eu1 O7 C56 -92.7(5)
O5 Eu1 O8 C58 157.7(5)
O7 Eu1 O8 C58 -29.5(5)
O6 Eu1 O8 C58 167.0(4)
O3 Eu1 O8 C58 69.1(5)
O1 Eu1 O8 C58 14.7(5)
N1 Eu1 O8 C58 -80.6(5)
N2 Eu1 O8 C58 -120.9(5)
Eu2 Eu1 O8 C58 46.1(5)
O11 Eu2 O9 C71 -166.3(6)
O12 Eu2 O9 C71 178.8(5)
O10 Eu2 O9 C71 -4.5(6)
O1 Eu2 O9 C71 101.3(6)
O3 Eu2 O9 C71 45.2(6)
N3 Eu2 O9 C71 -47.6(6)
N4 Eu2 O9 C71 -93.7(6)
Eu1 Eu2 O9 C71 76.6(6)
O9 Eu2 O10 C73 11.8(5)
O11 Eu2 O10 C73 43.2(7)
O12 Eu2 O10 C73 -171.0(5)
O1 Eu2 O10 C73 -66.2(6)
O3 Eu2 O10 C73 -131.9(6)
N3 Eu2 O10 C73 159.2(6)
N4 Eu2 O10 C73 97.2(6)
Eu1 Eu2 O10 C73 -99.2(5)
O9 Eu2 O11 C86 -158.0(5)
O12 Eu2 O11 C86 13.7(5)
O10 Eu2 O11 C86 171.8(5)
O1 Eu2 O11 C86 -75.3(5)
O3 Eu2 O11 C86 -15.5(6)
N3 Eu2 O11 C86 71.1(5)
N4 Eu2 O11 C86 113.5(5)
Eu1 Eu2 O11 C86 -52.6(5)
O9 Eu2 O12 C88 -4.0(7)
O11 Eu2 O12 C88 -19.5(5)
O10 Eu2 O12 C88 -179.1(5)
O1 Eu2 O12 C88 71.7(5)
O3 Eu2 O12 C88 141.3(5)
N3 Eu2 O12 C88 -149.5(5)
N4 Eu2 O12 C88 -89.3(5)
Eu1 Eu2 O12 C88 106.4(5)
O5 Eu1 N1 C9 47.9(5)
O8 Eu1 N1 C9 -53.6(5)
O7 Eu1 N1 C9 -103.1(5)
O6 Eu1 N1 C9 94.0(5)
O3 Eu1 N1 C9 173.7(4)
O1 Eu1 N1 C9 176.1(5)
N2 Eu1 N1 C9 -8.1(4)
Eu2 Eu1 N1 C9 175.7(4)
O5 Eu1 N1 C1 -122.4(4)
O8 Eu1 N1 C1 136.1(4)
O7 Eu1 N1 C1 86.5(4)
O6 Eu1 N1 C1 -76.3(4)
O3 Eu1 N1 C1 3.3(5)
O1 Eu1 N1 C1 5.7(4)
N2 Eu1 N1 C1 -178.5(5)
Eu2 Eu1 N1 C1 5.3(4)
O5 Eu1 N2 C10 -127.6(4)
O8 Eu1 N2 C10 152.1(4)
O7 Eu1 N2 C10 81.1(4)
O6 Eu1 N2 C10 -58.7(4)
O3 Eu1 N2 C10 -177.2(4)
O1 Eu1 N2 C10 11.5(5)
N1 Eu1 N2 C10 6.5(4)
Eu2 Eu1 N2 C10 20.2(7)
O5 Eu1 N2 C11 48.5(4)
O8 Eu1 N2 C11 -31.8(4)
O7 Eu1 N2 C11 -102.8(5)
O6 Eu1 N2 C11 117.4(5)
O3 Eu1 N2 C11 -1.2(7)
O1 Eu1 N2 C11 -172.4(4)
N1 Eu1 N2 C11 -177.4(5)
Eu2 Eu1 N2 C11 -163.8(3)
O9 Eu2 N3 C26 -56.3(6)
O11 Eu2 N3 C26 44.0(6)
O12 Eu2 N3 C26 100.1(5)
O10 Eu2 N3 C26 -98.8(5)
O1 Eu2 N3 C26 171.2(5)
O3 Eu2 N3 C26 179.2(6)
N4 Eu2 N3 C26 -2.4(5)
Eu1 Eu2 N3 C26 176.4(5)
O9 Eu2 N3 C18 122.7(4)
O11 Eu2 N3 C18 -137.0(4)
O12 Eu2 N3 C18 -80.9(5)
O10 Eu2 N3 C18 80.2(5)
O1 Eu2 N3 C18 -9.8(6)
O3 Eu2 N3 C18 -1.8(4)
N4 Eu2 N3 C18 176.6(5)
Eu1 Eu2 N3 C18 -4.6(5)
O9 Eu2 N4 C27 149.0(5)
O11 Eu2 N4 C27 -131.8(6)
O12 Eu2 N4 C27 -63.1(5)
O10 Eu2 N4 C27 78.2(5)
O1 Eu2 N4 C27 -159.9(5)
O3 Eu2 N4 C27 8.4(6)
N3 Eu2 N4 C27 6.5(5)
Eu1 Eu2 N4 C27 2.6(9)
O9 Eu2 N4 C28 -44.0(5)
O11 Eu2 N4 C28 35.1(5)
O12 Eu2 N4 C28 103.9(5)
O10 Eu2 N4 C28 -114.9(5)
O1 Eu2 N4 C28 7.1(8)
O3 Eu2 N4 C28 175.3(4)
N3 Eu2 N4 C28 173.5(6)
Eu1 Eu2 N4 C28 169.5(3)
C9 N1 C1 C6 1.3(9)
Eu1 N1 C1 C6 172.0(5)
C9 N1 C1 C2 -176.4(5)
Eu1 N1 C1 C2 -5.7(7)
Eu2 O1 C2 C3 -3.7(8)
Eu1 O1 C2 C3 -176.2(4)
Eu2 O1 C2 C1 177.4(4)
Eu1 O1 C2 C1 4.8(6)
N1 C1 C2 O1 0.8(8)
C6 C1 C2 O1 -177.0(5)
N1 C1 C2 C3 -178.2(5)
C6 C1 C2 C3 4.0(8)
O1 C2 C3 C4 178.5(6)
C1 C2 C3 C4 -2.6(9)
C2 C3 C4 C5 1.2(10)
C3 C4 C5 C6 -1.2(10)
C4 C5 C6 C7 -179.5(7)
C4 C5 C6 C1 2.6(10)
N1 C1 C6 C5 178.2(6)
C2 C1 C6 C5 -4.1(9)
N1 C1 C6 C7 0.2(9)
C2 C1 C6 C7 177.8(6)
C5 C6 C7 C8 179.4(7)
C1 C6 C7 C8 -2.7(10)
C6 C7 C8 C9 3.7(11)
C1 N1 C9 C8 -0.3(9)
Eu1 N1 C9 C8 -170.4(5)
C1 N1 C9 C10 179.1(5)
Eu1 N1 C9 C10 9.0(7)
C7 C8 C9 N1 -2.2(10)
C7 C8 C9 C10 178.4(7)
C11 N2 C10 C9 178.1(6)
Eu1 N2 C10 C9 -5.3(8)
N1 C9 C10 N2 -1.6(9)
C8 C9 C10 N2 177.8(6)
C10 N2 C11 C12 -24.7(9)
Eu1 N2 C11 C12 159.4(5)
C10 N2 C11 C16 155.1(6)
Eu1 N2 C11 C16 -20.8(8)
C16 C11 C12 C13 -3.3(10)
N2 C11 C12 C13 176.6(6)
C11 C12 C13 C14 0.5(10)
C17 O2 C14 C15 -171.6(6)
C17 O2 C14 C13 8.5(10)
C12 C13 C14 O2 -178.3(6)
C12 C13 C14 C15 1.8(10)
O2 C14 C15 C16 178.8(7)
C13 C14 C15 C16 -1.2(11)
C14 C15 C16 C11 -1.7(11)
C12 C11 C16 C15 3.8(9)
N2 C11 C16 C15 -176.0(6)
C26 N3 C18 C23 0.1(9)
Eu2 N3 C18 C23 -179.0(5)
C26 N3 C18 C19 -178.2(6)
Eu2 N3 C18 C19 2.7(7)
Eu1 O3 C19 C20 -3.8(8)
Eu2 O3 C19 C20 -178.8(5)
Eu1 O3 C19 C18 175.4(4)
Eu2 O3 C19 C18 0.4(7)
N3 C18 C19 O3 -2.1(9)
C23 C18 C19 O3 179.6(6)
N3 C18 C19 C20 177.1(6)
C23 C18 C19 C20 -1.2(9)
O3 C19 C20 C21 -180.0(6)
C18 C19 C20 C21 0.9(9)
C19 C20 C21 C22 1.1(11)
C20 C21 C22 C23 -2.7(11)
C21 C22 C23 C18 2.3(10)
C21 C22 C23 C24 -177.0(7)
N3 C18 C23 C22 -178.5(6)
C19 C18 C23 C22 -0.3(9)
N3 C18 C23 C24 0.7(10)
C19 C18 C23 C24 178.9(6)
C22 C23 C24 C25 177.1(7)
C18 C23 C24 C25 -2.1(11)
C23 C24 C25 C26 2.7(12)
C18 N3 C26 C25 0.5(10)
Eu2 N3 C26 C25 179.5(6)
C18 N3 C26 C27 179.8(6)
Eu2 N3 C26 C27 -1.3(9)
C24 C25 C26 N3 -1.9(12)
C24 C25 C26 C27 178.9(7)
C28 N4 C27 C26 -178.6(6)
Eu2 N4 C27 C26 -10.2(9)
N3 C26 C27 N4 8.1(11)
C25 C26 C27 N4 -172.6(7)
C27 N4 C28 C33 44.3(9)
Eu2 N4 C28 C33 -122.7(6)
C27 N4 C28 C29 -138.0(7)
Eu2 N4 C28 C29 55.0(8)
C33 C28 C29 C30 -1.1(10)
N4 C28 C29 C30 -178.9(7)
C28 C29 C30 C31 0.7(11)
C34 O4 C31 C32 -4.3(11)
C34 O4 C31 C30 178.8(8)
C29 C30 C31 C32 1.2(12)
C29 C30 C31 O4 178.2(7)
O4 C31 C32 C33 -179.4(7)
C30 C31 C32 C33 -2.7(11)
C29 C28 C33 C32 -0.4(10)
N4 C28 C33 C32 177.3(6)
C31 C32 C33 C28 2.3(11)
C40 C35 C36 C37 0.9(16)
C35 C36 C37 C38 4.2(18)
C36 C37 C38 C39 -5.2(19)
C37 C38 C39 C40 1.3(17)
C36 C35 C40 C39 -4.7(13)
C36 C35 C40 C41 -176.8(8)
C38 C39 C40 C35 3.7(13)
C38 C39 C40 C41 175.5(8)
Eu1 O5 C41 C42 5.3(10)
Eu1 O5 C41 C40 -178.3(4)
C35 C40 C41 O5 -5.4(10)
C39 C40 C41 O5 -176.9(7)
C35 C40 C41 C42 171.3(7)
C39 C40 C41 C42 -0.3(11)
O5 C41 C42 C43 7.3(10)
C40 C41 C42 C43 -169.0(6)
Eu1 O6 C43 C42 -7.1(9)
Eu1 O6 C43 C44 176.8(4)
C41 C42 C43 O6 -6.5(10)
C41 C42 C43 C44 169.6(6)
O6 C43 C44 C49 17.1(8)
C42 C43 C44 C49 -159.1(6)
O6 C43 C44 C45 -164.6(6)
C42 C43 C44 C45 19.1(9)
C49 C44 C45 C46 0.6(11)
C43 C44 C45 C46 -177.7(7)
C44 C45 C46 C47 1.7(13)
C45 C46 C47 C48 -2.0(14)
C46 C47 C48 C49 0.1(13)
C45 C44 C49 C48 -2.6(10)
C43 C44 C49 C48 175.8(6)
C47 C48 C49 C44 2.3(11)
C55 C50 C51 C52 -0.6(10)
C50 C51 C52 C53 -2.4(11)
C51 C52 C53 C54 3.4(12)
C52 C53 C54 C55 -1.4(11)
C51 C50 C55 C54 2.5(9)
C51 C50 C55 C56 -178.8(6)
C53 C54 C55 C50 -1.6(9)
C53 C54 C55 C56 179.8(6)
Eu1 O7 C56 C57 -12.6(9)
Eu1 O7 C56 C55 169.3(3)
C50 C55 C56 O7 -26.7(8)
C54 C55 C56 O7 151.9(6)
C50 C55 C56 C57 155.1(6)
C54 C55 C56 C57 -26.3(8)
O7 C56 C57 C58 -7.8(9)
C55 C56 C57 C58 170.2(5)
Eu1 O8 C58 C57 25.3(8)
Eu1 O8 C58 C59 -157.5(3)
C56 C57 C58 O8 1.7(9)
C56 C57 C58 C59 -175.4(5)
O8 C58 C59 C60 168.1(6)
C57 C58 C59 C60 -14.6(8)
O8 C58 C59 C64 -12.0(8)
C57 C58 C59 C64 165.3(6)
C64 C59 C60 C61 0.1(10)
C58 C59 C60 C61 -180.0(6)
C59 C60 C61 C62 -2.3(12)
C60 C61 C62 C63 3.7(12)
C61 C62 C63 C64 -3.0(13)
C62 C63 C64 C59 0.8(13)
C60 C59 C64 C63 0.6(11)
C58 C59 C64 C63 -179.3(7)
C70 C65 C66 C67 -1.3(13)
C65 C66 C67 C68 3.1(14)
C66 C67 C68 C69 -3.3(14)
C67 C68 C69 C70 1.7(13)
C66 C65 C70 C69 -0.3(12)
C66 C65 C70 C71 176.6(7)
C68 C69 C70 C65 0.1(12)
C68 C69 C70 C71 -176.6(7)
Eu2 O9 C71 C72 1.8(10)
Eu2 O9 C71 C70 -174.5(4)
C65 C70 C71 O9 -0.1(9)
C69 C70 C71 O9 176.5(6)
C65 C70 C71 C72 -176.5(6)
C69 C70 C71 C72 0.1(10)
O9 C71 C72 C73 -1.2(10)
C70 C71 C72 C73 175.0(6)
Eu2 O10 C73 C72 -15.7(9)
Eu2 O10 C73 C74 165.1(4)
C71 C72 C73 O10 7.7(9)
C71 C72 C73 C74 -173.1(6)
O10 C73 C74 C75 20.9(8)
C72 C73 C74 C75 -158.3(6)
O10 C73 C74 C79 -154.7(6)
C72 C73 C74 C79 26.1(8)
C79 C74 C75 C76 -0.7(9)
C73 C74 C75 C76 -176.5(6)
C74 C75 C76 C77 1.8(11)
C75 C76 C77 C78 -2.2(12)
C76 C77 C78 C79 1.4(12)
C75 C74 C79 C78 0.0(9)
C73 C74 C79 C78 175.6(6)
C77 C78 C79 C74 -0.3(10)
C85 C80 C81 C82 0.6(11)
C80 C81 C82 C83 0.6(12)
C81 C82 C83 C84 -1.9(12)
C82 C83 C84 C85 1.9(12)
C81 C80 C85 C84 -0.5(10)
C81 C80 C85 C86 174.3(6)
C83 C84 C85 C80 -0.7(10)
C83 C84 C85 C86 -175.3(6)
Eu2 O11 C86 C87 -4.8(9)
Eu2 O11 C86 C85 178.6(4)
C80 C85 C86 O11 15.1(8)
C84 C85 C86 O11 -170.3(6)
C80 C85 C86 C87 -161.7(6)
C84 C85 C86 C87 12.9(9)
O11 C86 C87 C88 -9.5(9)
C85 C86 C87 C88 167.0(5)
Eu2 O12 C88 C87 15.9(9)
Eu2 O12 C88 C89 -166.2(4)
C86 C87 C88 O12 4.3(9)
C86 C87 C88 C89 -173.6(5)
O12 C88 C89 C90 -154.5(6)
C87 C88 C89 C90 23.5(9)
O12 C88 C89 C94 21.1(8)
C87 C88 C89 C94 -160.9(6)
C94 C89 C90 C91 1.6(10)
C88 C89 C90 C91 177.2(7)
C89 C90 C91 C92 0.3(12)
C90 C91 C92 C93 -1.7(12)
C91 C92 C93 C94 1.2(12)
C92 C93 C94 C89 0.7(11)
C90 C89 C94 C93 -2.0(10)
C88 C89 C94 C93 -177.9(6)
